data_7122327
loop_
_publ_author_name
'Li, Lian-Hua'
'Niu, Zhi-Jie'
'Li, Ying-Xiu'
'Liang, Yong-Min'

_publ_section_title
;
 Transition-metal-free multinitrogenation of amides by C-C bond cleavage:
 a new approach to tetrazoles.
;
_journal_issue 79
_journal_name_full 'Chemical communications (Cambridge, England)'
_journal_page_first 11148
_journal_page_last 11151
_journal_paper_doi 10.1039/c8cc06324a
_journal_volume 54
_journal_year 2018
_chemical_formula_moiety 'C13 H10 N4'
_chemical_formula_sum 'C13 H10 N4'
_chemical_formula_weight 222.25
_space_group_crystal_system monoclinic
_space_group_IT_number 14
_space_group_name_Hall '-P 2yn'
_space_group_name_H-M_alt 'P 1 21/n 1'
_symmetry_space_group_name_Hall '-P 2yn'
_symmetry_space_group_name_H-M 'P 1 21/n 1'
_atom_sites_solution_hydrogens geom
_atom_sites_solution_primary direct
_atom_sites_solution_secondary difmap
_audit_creation_date 2018-05-30
_audit_creation_method
;
Olex2 1.2
(compiled 2018.05.18 svn.r3508 for OlexSys, GUI svn.r5497)
;
_audit_update_record
;
2018-06-28 deposited with the CCDC.
2018-09-10 downloaded from the CCDC.
;
_cell_angle_alpha 90.00
_cell_angle_beta 90.420(7)
_cell_angle_gamma 90.00
_cell_formula_units_Z 4
_cell_length_a 10.7182(8)
_cell_length_b 7.0388(5)
_cell_length_c 14.6427(12)
_cell_measurement_reflns_used 761
_cell_measurement_temperature 295.05(10)
_cell_measurement_theta_max 26.1500
_cell_measurement_theta_min 3.7990
_cell_volume 1104.66(15)
_computing_cell_refinement
;
CrysAlisPro, Agilent Technologies,
Version 1.171.36.28 (release 01-02-2013 CrysAlis171 .NET)
(compiled Feb  1 2013,16:14:44)
;
_computing_data_collection
;
CrysAlisPro, Agilent Technologies,
Version 1.171.36.28 (release 01-02-2013 CrysAlis171 .NET)
(compiled Feb  1 2013,16:14:44)
;
_computing_data_reduction
;
CrysAlisPro, Agilent Technologies,
Version 1.171.36.28 (release 01-02-2013 CrysAlis171 .NET)
(compiled Feb  1 2013,16:14:44)
;
_computing_molecular_graphics 'Olex2 (Dolomanov et al., 2009)'
_computing_publication_material 'Olex2 (Dolomanov et al., 2009)'
_computing_structure_refinement 'ShelXL (Sheldrick, 2015)'
_computing_structure_solution 'ShelXS (Sheldrick, 2008)'
_diffrn_ambient_temperature 295.05(10)
_diffrn_detector_area_resol_mean 16.0733
_diffrn_measured_fraction_theta_full 0.996
_diffrn_measured_fraction_theta_max 0.996
_diffrn_measurement_details
;
#__ type_ start__ end____ width___ exp.time_
  1 omega    5.00   85.00   1.0000    2.0000
omega____ theta____ kappa____ phi______ frames
    -       22.7867   38.0000 -180.0000 80

#__ type_ start__ end____ width___ exp.time_
  2 omega   54.00   80.00   1.0000    2.0000
omega____ theta____ kappa____ phi______ frames
    -       22.7867 -128.0000   67.0000 26

#__ type_ start__ end____ width___ exp.time_
  3 omega   -9.00   91.00   1.0000    2.0000
omega____ theta____ kappa____ phi______ frames
    -       22.7867   38.0000   90.0000 100
;
_diffrn_measurement_device_type 'SuperNova, Dual, Cu at zero, Eos'
_diffrn_measurement_method '\w scans'
_diffrn_orient_matrix_UB_11 0.0639299000
_diffrn_orient_matrix_UB_12 -0.0001569000
_diffrn_orient_matrix_UB_13 -0.0121472000
_diffrn_orient_matrix_UB_21 0.0170443000
_diffrn_orient_matrix_UB_22 -0.0054420000
_diffrn_orient_matrix_UB_23 0.0468370000
_diffrn_orient_matrix_UB_31 -0.0010992000
_diffrn_orient_matrix_UB_32 -0.1006129000
_diffrn_orient_matrix_UB_33 -0.0025145000
_diffrn_radiation_monochromator mirror
_diffrn_radiation_type MoK\a
_diffrn_radiation_wavelength 0.71073
_diffrn_reflns_av_R_equivalents 0.0277
_diffrn_reflns_av_unetI/netI 0.0608
_diffrn_reflns_limit_h_max 12
_diffrn_reflns_limit_h_min -13
_diffrn_reflns_limit_k_max 8
_diffrn_reflns_limit_k_min -8
_diffrn_reflns_limit_l_max 11
_diffrn_reflns_limit_l_min -18
_diffrn_reflns_number 3696
_diffrn_reflns_theta_full 26.01
_diffrn_reflns_theta_max 26.01
_diffrn_reflns_theta_min 3.46
_diffrn_source 'SuperNova (Mo) X-ray Source'
_exptl_absorpt_coefficient_mu 0.085
_exptl_absorpt_correction_T_max 1.00000
_exptl_absorpt_correction_T_min 0.38646
_exptl_absorpt_correction_type multi-scan
_exptl_absorpt_process_details
;
CrysAlisPro, Agilent Technologies,
Version 1.171.36.28 (release 01-02-2013 CrysAlis171 .NET)
(compiled Feb  1 2013,16:14:44)
Empirical absorption correction using spherical harmonics,
 implemented in SCALE3 ABSPACK scaling algorithm.
;
_exptl_crystal_colour 'clear light colourless'
_exptl_crystal_colour_lustre clear
_exptl_crystal_colour_modifier light
_exptl_crystal_colour_primary colourless
_exptl_crystal_density_diffrn 1.336
_exptl_crystal_density_method 'not measured'
_exptl_crystal_description block
_exptl_crystal_F_000 464
_exptl_crystal_size_max 0.17
_exptl_crystal_size_mid 0.14
_exptl_crystal_size_min 0.12
_refine_diff_density_max 0.248
_refine_diff_density_min -0.405
_refine_diff_density_rms 0.057
_refine_ls_extinction_method none
_refine_ls_goodness_of_fit_ref 1.057
_refine_ls_hydrogen_treatment constr
_refine_ls_matrix_type full
_refine_ls_number_parameters 154
_refine_ls_number_reflns 2163
_refine_ls_number_restraints 0
_refine_ls_restrained_S_all 1.057
_refine_ls_R_factor_all 0.0953
_refine_ls_R_factor_gt 0.0629
_refine_ls_shift/su_max 0.000
_refine_ls_shift/su_mean 0.000
_refine_ls_structure_factor_coef Fsqd
_refine_ls_weighting_details 'calc w=1/[\s^2^(Fo^2^)+(0.0699P)^2^+0.3366P] where P=(Fo^2^+2Fc^2^)/3'
_refine_ls_weighting_scheme calc
_refine_ls_wR_factor_gt 0.1444
_refine_ls_wR_factor_ref 0.1808
_reflns_number_gt 1401
_reflns_number_total 2163
_reflns_threshold_expression >2sigma(I)
_cod_data_source_file c8cc06324a2.cif
_cod_data_source_block 510-4n3
_cod_depositor_comments 'Adding full bibliography for 7122325--7122329.cif.'
_cod_original_cell_volume 1104.66(14)
_cod_database_code 7122327
_reflns_odcompleteness_completeness 99.31
_reflns_odcompleteness_iscentric 1
_reflns_odcompleteness_theta 26.32
_olex2_refinement_description
;
1. Fixed Uiso
 At 1.2 times of:
  All C(H) groups
2.a Aromatic/amide H refined with riding coordinates:
 C2(H2), C3(H3), C4(H4), C5(H5), C6(H6), C9(H9), C10(H10), C11(H11), C12(H12),
 C13(H13)
;
_olex2_date_sample_data_collection 2018-05-29
_olex2_submission_special_instructions 'No special instructions were received'

loop_
_space_group_symop_id
_space_group_symop_operation_xyz
1 'x, y, z'
2 '-x+1/2, y+1/2, -z+1/2'
3 '-x, -y, -z'
4 'x-1/2, -y-1/2, z-1/2'

loop_
_atom_site_label
_atom_site_type_symbol
_atom_site_fract_x
_atom_site_fract_y
_atom_site_fract_z
_atom_site_U_iso_or_equiv
_atom_site_adp_type
_atom_site_occupancy
_atom_site_calc_flag
_atom_site_refinement_flags_posn
N1 N 0.8910(2) 0.2524(3) 0.51954(16) 0.0447(6) Uani 1 d .
N2 N 1.0144(2) 0.2623(3) 0.50452(17) 0.0480(6) Uani 1 d .
N3 N 1.0675(2) 0.1768(4) 0.57506(18) 0.0547(7) Uani 1 d .
N4 N 0.9829(2) 0.1138(3) 0.63395(17) 0.0487(6) Uani 1 d .
C1 C 0.7528(2) 0.1103(3) 0.63873(18) 0.0376(6) Uani 1 d .
C2 C 0.6663(3) 0.0091(4) 0.58721(19) 0.0460(7) Uani 1 d .
H2 H 0.6848 -0.0269 0.5277 0.055 Uiso 1 calc R
C3 C 0.5525(3) -0.0377(4) 0.6250(2) 0.0525(8) Uani 1 d .
H3 H 0.4940 -0.1050 0.5907 0.063 Uiso 1 calc R
C4 C 0.5256(3) 0.0149(4) 0.7132(2) 0.0556(8) Uani 1 d .
H4 H 0.4489 -0.0170 0.7383 0.067 Uiso 1 calc R
C5 C 0.6115(3) 0.1143(4) 0.7644(2) 0.0549(8) Uani 1 d .
H5 H 0.5928 0.1497 0.8240 0.066 Uiso 1 calc R
C6 C 0.7260(3) 0.1618(4) 0.7273(2) 0.0456(7) Uani 1 d .
H6 H 0.7845 0.2281 0.7620 0.055 Uiso 1 calc R
C7 C 0.8722(2) 0.1617(3) 0.59872(16) 0.0314(6) Uani 1 d .
C8 C 0.7984(2) 0.3365(3) 0.45853(17) 0.0359(6) Uani 1 d .
C9 C 0.7962(2) 0.2817(4) 0.36808(19) 0.0445(7) Uani 1 d .
H9 H 0.8530 0.1926 0.3467 0.053 Uiso 1 calc R
C10 C 0.7087(3) 0.3607(4) 0.3096(2) 0.0499(7) Uani 1 d .
H10 H 0.7063 0.3241 0.2486 0.060 Uiso 1 calc R
C11 C 0.6250(3) 0.4932(4) 0.3411(2) 0.0514(8) Uani 1 d .
H11 H 0.5658 0.5454 0.3017 0.062 Uiso 1 calc R
C12 C 0.6294(3) 0.5484(4) 0.4322(2) 0.0528(8) Uani 1 d .
H12 H 0.5733 0.6387 0.4535 0.063 Uiso 1 calc R
C13 C 0.7159(3) 0.4706(4) 0.4910(2) 0.0481(7) Uani 1 d .
H13 H 0.7188 0.5078 0.5519 0.058 Uiso 1 calc R

loop_
_atom_site_aniso_label
_atom_site_aniso_U_11
_atom_site_aniso_U_22
_atom_site_aniso_U_33
_atom_site_aniso_U_23
_atom_site_aniso_U_13
_atom_site_aniso_U_12
N1 0.0374(12) 0.0498(13) 0.0468(14) -0.0024(11) -0.0015(11) -0.0027(11)
N2 0.0331(12) 0.0574(14) 0.0535(15) 0.0035(12) 0.0001(11) -0.0034(11)
N3 0.0369(13) 0.0659(16) 0.0611(17) 0.0003(13) -0.0066(12) 0.0032(12)
N4 0.0415(13) 0.0559(14) 0.0485(15) 0.0015(12) -0.0085(11) 0.0020(11)
C1 0.0383(13) 0.0362(13) 0.0384(15) 0.0039(11) 0.0002(11) 0.0010(11)
C2 0.0459(16) 0.0535(16) 0.0386(15) 0.0019(13) -0.0034(13) -0.0076(13)
C3 0.0427(16) 0.0569(17) 0.0579(19) 0.0034(15) -0.0062(14) -0.0061(14)
C4 0.0414(16) 0.0563(17) 0.069(2) 0.0097(16) 0.0081(15) 0.0032(14)
C5 0.0609(19) 0.0509(17) 0.0530(19) -0.0017(14) 0.0160(15) 0.0051(15)
C6 0.0490(16) 0.0432(14) 0.0446(17) -0.0048(12) 0.0014(13) -0.0016(13)
C7 0.0299(12) 0.0353(12) 0.0288(13) 0.0012(10) -0.0037(10) -0.0026(10)
C8 0.0311(13) 0.0394(13) 0.0373(15) 0.0049(11) -0.0014(11) -0.0027(11)
C9 0.0381(14) 0.0522(15) 0.0432(16) 0.0036(13) 0.0024(12) 0.0015(13)
C10 0.0470(16) 0.0648(18) 0.0379(16) 0.0059(13) -0.0015(13) -0.0037(15)
C11 0.0434(16) 0.0580(17) 0.0528(18) 0.0139(14) -0.0089(14) -0.0022(14)
C12 0.0438(16) 0.0510(16) 0.064(2) 0.0042(15) 0.0004(15) 0.0095(14)
C13 0.0467(16) 0.0516(16) 0.0460(17) -0.0026(13) -0.0009(13) 0.0051(13)

loop_
_atom_type_symbol
_atom_type_description
_atom_type_scat_dispersion_real
_atom_type_scat_dispersion_imag
_atom_type_scat_source
C C 0.0033 0.0016 'International Tables Vol C Tables 4.2.6.8 and 6.1.1.4'
H H 0.0000 0.0000 'International Tables Vol C Tables 4.2.6.8 and 6.1.1.4'
N N 0.0061 0.0033 'International Tables Vol C Tables 4.2.6.8 and 6.1.1.4'

loop_
_geom_angle_atom_site_label_1
_geom_angle_atom_site_label_2
_geom_angle_atom_site_label_3
_geom_angle
N2 N1 C8 123.1(2)
C7 N1 N2 108.7(2)
C7 N1 C8 128.2(2)
N3 N2 N1 105.5(2)
N2 N3 N4 111.5(2)
N3 N4 C7 105.9(2)
C2 C1 C7 119.6(2)
C6 C1 C2 120.2(3)
C6 C1 C7 120.2(2)
C1 C2 H2 120.2
C3 C2 C1 119.5(3)
C3 C2 H2 120.2
C2 C3 H3 119.9
C4 C3 C2 120.2(3)
C4 C3 H3 119.9
C3 C4 H4 119.8
C5 C4 C3 120.3(3)
C5 C4 H4 119.8
C4 C5 H5 120.0
C4 C5 C6 120.0(3)
C6 C5 H5 120.0
C1 C6 C5 119.8(3)
C1 C6 H6 120.1
C5 C6 H6 120.1
N1 C7 C1 127.2(2)
N4 C7 N1 108.4(2)
N4 C7 C1 124.3(2)
C9 C8 N1 118.8(2)
C13 C8 N1 120.1(2)
C13 C8 C9 121.0(2)
C8 C9 H9 120.4
C8 C9 C10 119.3(3)
C10 C9 H9 120.4
C9 C10 H10 119.8
C11 C10 C9 120.4(3)
C11 C10 H10 119.8
C10 C11 H11 120.2
C10 C11 C12 119.6(3)
C12 C11 H11 120.2
C11 C12 H12 119.7
C13 C12 C11 120.5(3)
C13 C12 H12 119.7
C8 C13 H13 120.4
C12 C13 C8 119.2(3)
C12 C13 H13 120.4

loop_
_geom_bond_atom_site_label_1
_geom_bond_atom_site_label_2
_geom_bond_distance
N1 N2 1.344(3)
N1 C7 1.340(3)
N1 C8 1.457(3)
N2 N3 1.320(3)
N3 N4 1.332(3)
N4 C7 1.333(3)
C1 C2 1.387(3)
C1 C6 1.379(4)
C1 C7 1.457(3)
C2 H2 0.9300
C2 C3 1.384(4)
C3 H3 0.9300
C3 C4 1.376(4)
C4 H4 0.9300
C4 C5 1.375(4)
C5 H5 0.9300
C5 C6 1.387(4)
C6 H6 0.9300
C8 C9 1.380(4)
C8 C13 1.380(4)
C9 H9 0.9300
C9 C10 1.382(4)
C10 H10 0.9300
C10 C11 1.376(4)
C11 H11 0.9300
C11 C12 1.389(4)
C12 H12 0.9300
C12 C13 1.375(4)
C13 H13 0.9300

loop_
_geom_torsion_atom_site_label_1
_geom_torsion_atom_site_label_2
_geom_torsion_atom_site_label_3
_geom_torsion_atom_site_label_4
_geom_torsion
N1 N2 N3 N4 -0.1(3)
N1 C8 C9 C10 -180.0(2)
N1 C8 C13 C12 179.9(2)
N2 N1 C7 N4 -0.1(3)
N2 N1 C7 C1 -176.3(2)
N2 N1 C8 C9 57.3(3)
N2 N1 C8 C13 -121.7(3)
N2 N3 N4 C7 0.0(3)
N3 N4 C7 N1 0.0(3)
N3 N4 C7 C1 176.3(2)
C1 C2 C3 C4 -0.3(4)
C2 C1 C6 C5 -0.8(4)
C2 C1 C7 N1 52.6(4)
C2 C1 C7 N4 -123.0(3)
C2 C3 C4 C5 0.0(4)
C3 C4 C5 C6 -0.1(4)
C4 C5 C6 C1 0.5(4)
C6 C1 C2 C3 0.7(4)
C6 C1 C7 N1 -127.4(3)
C6 C1 C7 N4 57.0(4)
C7 N1 N2 N3 0.1(3)
C7 N1 C8 C9 -125.3(3)
C7 N1 C8 C13 55.7(4)
C7 C1 C2 C3 -179.3(2)
C7 C1 C6 C5 179.2(2)
C8 N1 N2 N3 177.9(2)
C8 N1 C7 N4 -177.7(2)
C8 N1 C7 C1 6.1(4)
C8 C9 C10 C11 0.3(4)
C9 C8 C13 C12 0.8(4)
C9 C10 C11 C12 0.5(4)
C10 C11 C12 C13 -0.5(4)
C11 C12 C13 C8 -0.1(4)
C13 C8 C9 C10 -0.9(4)
